data_4316713
loop_
_publ_author_name
'Martin M. Kimani'
'Julia L. Brumaghim'
'Don VanDerveer'

_publ_section_title
;
 Probing the Antioxidant Action of Selenium and Sulfur Using
 Cu(I)-Chalcogenone Tris(pyrazolyl)methane and -borate Complexes
;
_journal_name_full 'Inorganic Chemistry'
_journal_page_first 9200
_journal_page_last 9211
_journal_paper_doi 10.1021/ic100668b
_journal_volume 49
_journal_year 2010
_chemical_formula_moiety 'C15 H18 Cu N8 Se, B F4'
_chemical_formula_sum 'C15 H18 B Cu F4 N8 Se'
_chemical_formula_weight 539.69
_chemical_properties_physical 'air-sensitive, moisture-sensitive'
_space_group_IT_number 14
_symmetry_cell_setting monoclinic
_symmetry_Int_Tables_number 14
_symmetry_space_group_name_Hall '-P 2ybc'
_symmetry_space_group_name_H-M 'P 1 21/c 1'
_atom_sites_solution_hydrogens geom
_atom_sites_solution_primary direct
_atom_sites_solution_secondary difmap
_audit_creation_method SHELXL-97
_cell_angle_alpha 90.00
_cell_angle_beta 96.47(3)
_cell_angle_gamma 90.00
_cell_formula_units_Z 8
_cell_length_a 10.176(2)
_cell_length_b 17.734(3)
_cell_length_c 22.586(4)
_cell_measurement_reflns_used 30276
_cell_measurement_temperature 168.15
_cell_measurement_theta_max 25.05
_cell_measurement_theta_min 2.96
_cell_volume 4049.9(13)
_computing_cell_refinement 'CrystalClear (Rigaku/MSC,2006)'
_computing_data_collection 'CrystalClear (Rigaku/MSC,2006)'
_computing_data_reduction 'CrystalClear (Rigaku/MSC,2006)'
_computing_molecular_graphics 'SHELXTL 6.10 (Sheldrick,2008)'
_computing_publication_material 'SHELXTL 6.10 (Sheldrick,2008)'
_computing_structure_refinement 'SHELXTL 6.10 (Sheldrick,2008)'
_computing_structure_solution 'SHELXTL 6.10 (Sheldrick,2008)'
_diffrn_ambient_temperature 168.15
_diffrn_detector_area_resol_mean 14.6306
_diffrn_measured_fraction_theta_full 0.993
_diffrn_measured_fraction_theta_max 0.993
_diffrn_measurement_device_type 'Rigaku AFC8S'
_diffrn_measurement_method dtprofit.ref
_diffrn_radiation_monochromator graphite
_diffrn_radiation_probe x-ray
_diffrn_radiation_type MoK\a
_diffrn_radiation_wavelength 0.71073
_diffrn_reflns_av_R_equivalents 0.0699
_diffrn_reflns_av_sigmaI/netI 0.0455
_diffrn_reflns_limit_h_max 11
_diffrn_reflns_limit_h_min -12
_diffrn_reflns_limit_k_max 21
_diffrn_reflns_limit_k_min -21
_diffrn_reflns_limit_l_max 26
_diffrn_reflns_limit_l_min -24
_diffrn_reflns_number 30276
_diffrn_reflns_theta_full 25.05
_diffrn_reflns_theta_max 25.05
_diffrn_reflns_theta_min 2.96
_diffrn_source 'fine-focus sealed tube'
_diffrn_standards_decay_% 0
_diffrn_standards_interval_count 0
_diffrn_standards_interval_time 0
_diffrn_standards_number 0
_exptl_absorpt_coefficient_mu 2.932
_exptl_absorpt_correction_T_max 0.9237
_exptl_absorpt_correction_T_min 0.8949
_exptl_absorpt_correction_type multi-scan
_exptl_absorpt_process_details 'REQAB, CrystalClear'
_exptl_crystal_colour colorless
_exptl_crystal_density_diffrn 1.770
_exptl_crystal_density_method 'not measured'
_exptl_crystal_description rods
_exptl_crystal_F_000 2144
_exptl_crystal_size_max 0.31
_exptl_crystal_size_mid 0.28
_exptl_crystal_size_min 0.22
_refine_diff_density_max 1.490
_refine_diff_density_min -0.619
_refine_diff_density_rms 0.138
_refine_ls_extinction_coef 0.0014(3)
_refine_ls_extinction_expression Fc^*^=kFc[1+0.001xFc^2^\l^3^/sin(2\q)]^-1/4^
_refine_ls_extinction_method SHELXL
_refine_ls_goodness_of_fit_ref 1.179
_refine_ls_hydrogen_treatment constr
_refine_ls_matrix_type full
_refine_ls_number_parameters 546
_refine_ls_number_reflns 7119
_refine_ls_number_restraints 0
_refine_ls_restrained_S_all 1.179
_refine_ls_R_factor_all 0.0741
_refine_ls_R_factor_gt 0.0692
_refine_ls_shift/su_max 0.000
_refine_ls_shift/su_mean 0.000
_refine_ls_structure_factor_coef Fsqd
_refine_ls_weighting_details 'calc w=1/[\s^2^(Fo^2^)+(0.0298P)^2^+46.6999P] where P=(Fo^2^+2Fc^2^)/3'
_refine_ls_weighting_scheme calc
_refine_ls_wR_factor_gt 0.1713
_refine_ls_wR_factor_ref 0.1732
_reflns_number_gt 6555
_reflns_number_total 7119
_reflns_threshold_expression >2sigma(I)
_cod_data_source_file ic100668b_si_003_3.cif
_cod_data_source_block '[TpmCu(dmise)][BF4]'
_cod_original_sg_symbol_H-M 'P 21/c'
_cod_database_code 4316713

loop_
_symmetry_equiv_pos_as_xyz
'x, y, z'
'-x, y+1/2, -z+1/2'
'-x, -y, -z'
'x, -y-1/2, z-1/2'

loop_
_atom_site_label
_atom_site_type_symbol
_atom_site_fract_x
_atom_site_fract_y
_atom_site_fract_z
_atom_site_U_iso_or_equiv
_atom_site_adp_type
_atom_site_occupancy
_atom_site_symmetry_multiplicity
_atom_site_calc_flag
_atom_site_refinement_flags
_atom_site_disorder_assembly
_atom_site_disorder_group
Cu1 Cu 0.46704(9) -0.02797(5) 0.14104(4) 0.0317(3) Uani 1 1 d . . .
Cu1A Cu 0.96618(9) 0.32843(6) 0.11446(4) 0.0340(3) Uani 1 1 d . . .
Se1 Se 0.31874(8) -0.07620(4) 0.06661(4) 0.0341(2) Uani 1 1 d . . .
Se1A Se 0.86591(7) 0.34474(5) 0.20047(3) 0.0314(2) Uani 1 1 d . . .
N1 N 0.1788(7) 0.0554(4) 0.0185(3) 0.0343(15) Uani 1 1 d . . .
N1A N 0.5918(6) 0.3324(3) 0.2152(3) 0.0271(13) Uani 1 1 d . . .
N2 N 0.0921(7) 0.0092(4) 0.0930(3) 0.0392(17) Uani 1 1 d . . .
N2A N 0.6192(7) 0.3976(4) 0.1375(3) 0.0339(15) Uani 1 1 d . . .
N3 N 0.5947(6) 0.0681(3) 0.1268(3) 0.0279(13) Uani 1 1 d . . .
N3A N 1.1426(6) 0.2648(4) 0.1254(3) 0.0297(14) Uani 1 1 d . . .
N7 N 0.6811(6) 0.0839(3) 0.1758(3) 0.0256(13) Uani 1 1 d . . .
N7A N 1.2162(6) 0.2711(3) 0.0793(3) 0.0252(13) Uani 1 1 d . . .
N5 N 0.6358(6) -0.0805(3) 0.1787(3) 0.0290(13) Uani 1 1 d . . .
N5A N 1.0833(7) 0.4201(4) 0.0826(3) 0.0358(15) Uani 1 1 d . . .
N6 N 0.7158(6) -0.0384(3) 0.2186(3) 0.0265(13) Uani 1 1 d . . .
N6A N 1.1722(6) 0.3971(3) 0.0453(3) 0.0278(13) Uani 1 1 d . . .
N4 N 0.4453(6) 0.0201(3) 0.2249(3) 0.0280(13) Uani 1 1 d . . .
N4A N 0.9408(6) 0.2912(4) 0.0259(3) 0.0303(14) Uani 1 1 d . . .
N8 N 0.5599(6) 0.0458(3) 0.2547(3) 0.0266(13) Uani 1 1 d . . .
N8A N 1.0524(6) 0.2947(3) -0.0030(3) 0.0255(13) Uani 1 1 d . . .
C1 C 0.1918(7) 0.0012(4) 0.0593(3) 0.0267(15) Uani 1 1 d . . .
C1A C 0.6850(7) 0.3581(4) 0.1820(3) 0.0276(15) Uani 1 1 d . . .
C2 C 0.2658(11) 0.0669(5) -0.0285(4) 0.056(3) Uani 1 1 d . . .
H2A H 0.3105 0.0206 -0.0354 0.084 Uiso 1 1 calc R . .
H2B H 0.3298 0.1052 -0.0162 0.084 Uiso 1 1 calc R . .
H2C H 0.2139 0.0824 -0.0646 0.084 Uiso 1 1 calc R . .
C2A C 0.6179(9) 0.2885(5) 0.2706(4) 0.0397(19) Uani 1 1 d . . .
H2AA H 0.7010 0.2629 0.2711 0.060 Uiso 1 1 calc R . .
H2AB H 0.5486 0.2522 0.2727 0.060 Uiso 1 1 calc R . .
H2AC H 0.6209 0.3218 0.3042 0.060 Uiso 1 1 calc R . .
C3 C 0.0674(9) 0.0984(5) 0.0253(5) 0.051(3) Uani 1 1 d . . .
H3A H 0.0354 0.1390 0.0019 0.061 Uiso 1 1 calc R . .
C3A C 0.4680(7) 0.3564(5) 0.1909(4) 0.0376(19) Uani 1 1 d . . .
H3AA H 0.3877 0.3463 0.2053 0.045 Uiso 1 1 calc R . .
C4 C 0.0158(9) 0.0699(6) 0.0719(5) 0.052(3) Uani 1 1 d . . .
H4A H -0.0589 0.0878 0.0876 0.063 Uiso 1 1 calc R . .
C4A C 0.4862(8) 0.3968(5) 0.1427(4) 0.040(2) Uani 1 1 d . . .
H4AA H 0.4205 0.4202 0.1172 0.048 Uiso 1 1 calc R . .
C5 C 0.0661(13) -0.0396(6) 0.1421(4) 0.064(3) Uani 1 1 d . . .
H5A H 0.0652 -0.0912 0.1293 0.096 Uiso 1 1 calc R . .
H5B H -0.0182 -0.0270 0.1547 0.096 Uiso 1 1 calc R . .
H5C H 0.1341 -0.0327 0.1748 0.096 Uiso 1 1 calc R . .
C5A C 0.6814(10) 0.4383(5) 0.0911(4) 0.046(2) Uani 1 1 d . . .
H5AA H 0.7626 0.4608 0.1085 0.069 Uiso 1 1 calc R . .
H5AB H 0.6226 0.4770 0.0743 0.069 Uiso 1 1 calc R . .
H5AC H 0.6996 0.4037 0.0604 0.069 Uiso 1 1 calc R . .
C6 C 0.3536(8) 0.0430(4) 0.2583(4) 0.0333(17) Uani 1 1 d . . .
H6A H 0.2639 0.0326 0.2494 0.040 Uiso 1 1 calc R . .
C6A C 1.0984(9) 0.4949(4) 0.0854(4) 0.041(2) Uani 1 1 d . . .
H6AA H 1.0500 0.5270 0.1072 0.049 Uiso 1 1 calc R . .
C7 C 0.4063(8) 0.0844(5) 0.3082(4) 0.0362(18) Uani 1 1 d . . .
H7A H 0.3610 0.1062 0.3374 0.043 Uiso 1 1 calc R . .
C7A C 1.1959(11) 0.5181(5) 0.0514(4) 0.047(2) Uani 1 1 d . . .
H7AA H 1.2252 0.5672 0.0471 0.057 Uiso 1 1 calc R . .
C8 C 0.5382(8) 0.0855(4) 0.3044(3) 0.0328(17) Uani 1 1 d . . .
H8A H 0.6022 0.1090 0.3307 0.039 Uiso 1 1 calc R . .
C8A C 1.2405(9) 0.4553(5) 0.0256(4) 0.0380(19) Uani 1 1 d . . .
H8AA H 1.3051 0.4529 -0.0004 0.046 Uiso 1 1 calc R . .
C9 C 0.6994(7) -0.1470(4) 0.1781(3) 0.0289(16) Uani 1 1 d . . .
H9A H 0.6682 -0.1880 0.1550 0.035 Uiso 1 1 calc R . .
C9A C 0.8462(8) 0.2699(5) -0.0173(4) 0.0363(18) Uani 1 1 d . . .
H9AA H 0.7583 0.2610 -0.0117 0.044 Uiso 1 1 calc R . .
C10 C 0.8179(7) -0.1473(4) 0.2160(4) 0.0323(17) Uani 1 1 d . . .
H10A H 0.8785 -0.1864 0.2226 0.039 Uiso 1 1 calc R . .
C10A C 0.8979(9) 0.2630(5) -0.0716(4) 0.042(2) Uani 1 1 d . . .
H10B H 0.8513 0.2496 -0.1078 0.051 Uiso 1 1 calc R . .
C11 C 0.8248(7) -0.0765(4) 0.2416(3) 0.0304(16) Uani 1 1 d . . .
H11A H 0.8917 -0.0584 0.2694 0.036 Uiso 1 1 calc R . .
C11A C 1.0281(8) 0.2795(4) -0.0620(3) 0.0339(17) Uani 1 1 d . . .
H11B H 1.0884 0.2801 -0.0900 0.041 Uiso 1 1 calc R . .
C12 C 0.6128(8) 0.1218(4) 0.0884(4) 0.0328(17) Uani 1 1 d . . .
H12A H 0.5684 0.1247 0.0502 0.039 Uiso 1 1 calc R . .
C12A C 1.2008(8) 0.2120(4) 0.1606(3) 0.0306(16) Uani 1 1 d . . .
H12B H 1.1709 0.1954 0.1958 0.037 Uiso 1 1 calc R . .
C13 C 0.7067(8) 0.1739(4) 0.1122(4) 0.0350(18) Uani 1 1 d . . .
H13A H 0.7349 0.2167 0.0935 0.042 Uiso 1 1 calc R . .
C13A C 1.3133(8) 0.1845(5) 0.1377(4) 0.0371(18) Uani 1 1 d . . .
H13B H 1.3709 0.1476 0.1544 0.045 Uiso 1 1 calc R . .
C14 C 0.7484(8) 0.1496(4) 0.1677(4) 0.0316(16) Uani 1 1 d . . .
H14A H 0.8105 0.1727 0.1952 0.038 Uiso 1 1 calc R . .
C14A C 1.3215(8) 0.2226(4) 0.0863(4) 0.0325(17) Uani 1 1 d . . .
H14B H 1.3862 0.2169 0.0606 0.039 Uiso 1 1 calc R . .
C15 C 0.6832(7) 0.0396(4) 0.2294(3) 0.0256(15) Uani 1 1 d . . .
H15A H 0.7529 0.0600 0.2585 0.031 Uiso 1 1 calc R . .
C15A C 1.1777(7) 0.3192(4) 0.0284(3) 0.0263(15) Uani 1 1 d . . .
H15B H 1.2453 0.3144 0.0009 0.032 Uiso 1 1 calc R . .
B1 B 0.4803(10) 0.2021(6) 0.4469(5) 0.042(2) Uani 1 1 d . . .
B1A B 0.0209(8) 0.1210(5) 0.2957(4) 0.0288(18) Uani 1 1 d . . .
F1 F 0.5324(7) 0.2364(6) 0.4975(4) 0.119(4) Uani 1 1 d . . .
F1A F 0.0744(7) 0.1902(3) 0.2921(3) 0.075(2) Uani 1 1 d . . .
F2 F 0.3550(6) 0.2220(6) 0.4303(3) 0.098(3) Uani 1 1 d . . .
F2A F -0.1063(4) 0.1256(3) 0.3119(2) 0.0431(12) Uani 1 1 d . . .
F3 F 0.4763(11) 0.1263(5) 0.4608(5) 0.126(4) Uani 1 1 d . . .
F3A F 0.0990(6) 0.0817(4) 0.3393(3) 0.078(2) Uani 1 1 d . . .
F4 F 0.5578(6) 0.2105(4) 0.4028(2) 0.0639(17) Uani 1 1 d . . .
F4A F 0.0162(6) 0.0841(4) 0.2426(3) 0.076(2) Uani 1 1 d . . .

loop_
_atom_site_aniso_label
_atom_site_aniso_U_11
_atom_site_aniso_U_22
_atom_site_aniso_U_33
_atom_site_aniso_U_23
_atom_site_aniso_U_13
_atom_site_aniso_U_12
Cu1 0.0290(5) 0.0296(5) 0.0342(5) -0.0051(4) -0.0062(4) 0.0009(4)
Cu1A 0.0283(5) 0.0368(5) 0.0387(6) -0.0028(4) 0.0122(4) 0.0022(4)
Se1 0.0351(4) 0.0322(4) 0.0328(4) -0.0107(3) -0.0056(3) 0.0051(3)
Se1A 0.0231(4) 0.0397(5) 0.0316(4) -0.0042(3) 0.0043(3) -0.0001(3)
N1 0.038(4) 0.027(3) 0.037(4) -0.005(3) -0.003(3) 0.001(3)
N1A 0.026(3) 0.019(3) 0.037(3) -0.003(3) 0.008(3) -0.001(2)
N2 0.033(4) 0.037(4) 0.049(4) -0.019(3) 0.011(3) -0.002(3)
N2A 0.036(4) 0.033(3) 0.032(4) 0.000(3) 0.002(3) 0.002(3)
N3 0.032(3) 0.024(3) 0.028(3) -0.001(3) 0.003(3) 0.002(3)
N3A 0.032(3) 0.030(3) 0.028(3) 0.001(3) 0.010(3) 0.001(3)
N7 0.025(3) 0.022(3) 0.030(3) 0.001(2) 0.002(2) -0.001(2)
N7A 0.028(3) 0.025(3) 0.023(3) 0.003(2) 0.005(2) 0.003(2)
N5 0.031(3) 0.023(3) 0.032(3) -0.006(3) -0.002(3) -0.001(3)
N5A 0.042(4) 0.029(3) 0.038(4) -0.003(3) 0.016(3) -0.001(3)
N6 0.025(3) 0.020(3) 0.034(3) 0.000(2) 0.000(3) 0.003(2)
N6A 0.032(3) 0.023(3) 0.030(3) 0.003(3) 0.012(3) 0.002(3)
N4 0.023(3) 0.028(3) 0.032(3) 0.000(3) 0.001(2) -0.001(2)
N4A 0.028(3) 0.029(3) 0.034(3) -0.001(3) 0.006(3) -0.001(3)
N8 0.025(3) 0.022(3) 0.032(3) 0.000(2) 0.002(2) 0.001(2)
N8A 0.028(3) 0.023(3) 0.025(3) -0.001(2) 0.003(2) 0.002(2)
C1 0.028(4) 0.027(4) 0.023(4) -0.007(3) -0.003(3) -0.005(3)
C1A 0.031(4) 0.024(4) 0.028(4) -0.004(3) 0.006(3) -0.002(3)
C2 0.083(7) 0.039(5) 0.049(6) 0.008(4) 0.021(5) -0.008(5)
C2A 0.050(5) 0.038(5) 0.033(4) 0.006(4) 0.018(4) 0.006(4)
C3 0.045(5) 0.029(4) 0.076(7) -0.015(5) -0.009(5) 0.009(4)
C3A 0.020(4) 0.038(4) 0.055(5) -0.008(4) 0.007(3) -0.003(3)
C4 0.027(4) 0.048(5) 0.082(7) -0.025(5) 0.004(4) 0.006(4)
C4A 0.030(4) 0.045(5) 0.044(5) -0.008(4) -0.007(4) 0.005(4)
C5 0.104(9) 0.051(6) 0.042(6) -0.013(5) 0.032(6) -0.019(6)
C5A 0.056(6) 0.044(5) 0.038(5) 0.019(4) 0.007(4) 0.006(4)
C6 0.028(4) 0.036(4) 0.037(4) 0.000(3) 0.007(3) 0.000(3)
C6A 0.060(6) 0.021(4) 0.041(5) -0.004(3) 0.008(4) 0.002(4)
C7 0.038(4) 0.037(4) 0.037(4) -0.006(3) 0.014(3) 0.006(4)
C7A 0.078(7) 0.022(4) 0.043(5) 0.002(4) 0.013(5) -0.010(4)
C8 0.043(4) 0.027(4) 0.028(4) -0.008(3) 0.005(3) -0.005(3)
C8A 0.044(5) 0.034(4) 0.036(4) 0.012(4) 0.007(4) -0.006(4)
C9 0.033(4) 0.019(3) 0.035(4) -0.001(3) 0.005(3) 0.003(3)
C9A 0.030(4) 0.033(4) 0.044(5) 0.006(4) -0.003(3) -0.006(3)
C10 0.026(4) 0.028(4) 0.044(5) 0.007(3) 0.009(3) 0.012(3)
C10A 0.050(5) 0.036(5) 0.037(5) 0.002(4) -0.010(4) -0.005(4)
C11 0.025(4) 0.031(4) 0.034(4) 0.003(3) -0.003(3) 0.000(3)
C11A 0.048(5) 0.029(4) 0.025(4) -0.002(3) 0.001(3) 0.000(3)
C12 0.038(4) 0.032(4) 0.030(4) 0.003(3) 0.010(3) 0.009(3)
C12A 0.035(4) 0.030(4) 0.028(4) 0.003(3) 0.009(3) 0.002(3)
C13 0.044(5) 0.025(4) 0.037(4) 0.006(3) 0.013(4) 0.000(3)
C13A 0.041(4) 0.032(4) 0.038(4) 0.007(3) 0.007(4) 0.011(4)
C14 0.033(4) 0.024(4) 0.038(4) 0.001(3) 0.008(3) -0.005(3)
C14A 0.030(4) 0.027(4) 0.042(4) -0.001(3) 0.011(3) 0.008(3)
C15 0.025(4) 0.021(3) 0.030(4) -0.003(3) 0.002(3) 0.001(3)
C15A 0.027(4) 0.029(4) 0.023(3) 0.002(3) 0.005(3) 0.001(3)
B1 0.034(5) 0.054(6) 0.037(5) -0.007(5) 0.007(4) -0.012(4)
B1A 0.029(4) 0.021(4) 0.037(5) 0.002(3) 0.005(3) -0.004(3)
F1 0.059(4) 0.219(10) 0.086(5) -0.096(6) 0.031(4) -0.041(5)
F1A 0.096(5) 0.046(3) 0.090(5) 0.001(3) 0.035(4) -0.032(3)
F2 0.046(4) 0.174(8) 0.075(5) 0.059(5) 0.018(3) 0.017(4)
F2A 0.028(2) 0.058(3) 0.043(3) -0.009(2) 0.002(2) -0.002(2)
F3 0.153(9) 0.088(6) 0.141(9) 0.044(6) 0.034(7) 0.002(6)
F3A 0.042(3) 0.112(6) 0.082(5) 0.056(4) 0.015(3) 0.019(3)
F4 0.051(3) 0.097(5) 0.047(3) -0.026(3) 0.022(3) -0.026(3)
F4A 0.060(4) 0.099(5) 0.071(4) -0.047(4) 0.007(3) 0.003(4)

loop_
_atom_type_symbol
_atom_type_description
_atom_type_scat_dispersion_real
_atom_type_scat_dispersion_imag
_atom_type_scat_source
C C 0.0033 0.0016 'International Tables Vol C Tables 4.2.6.8 and 6.1.1.4'
H H 0.0000 0.0000 'International Tables Vol C Tables 4.2.6.8 and 6.1.1.4'
B B 0.0013 0.0007 'International Tables Vol C Tables 4.2.6.8 and 6.1.1.4'
Cu Cu 0.3201 1.2651 'International Tables Vol C Tables 4.2.6.8 and 6.1.1.4'
F F 0.0171 0.0103 'International Tables Vol C Tables 4.2.6.8 and 6.1.1.4'
N N 0.0061 0.0033 'International Tables Vol C Tables 4.2.6.8 and 6.1.1.4'
Se Se -0.0929 2.2259 'International Tables Vol C Tables 4.2.6.8 and 6.1.1.4'

loop_
_geom_angle_atom_site_label_1
_geom_angle_atom_site_label_2
_geom_angle_atom_site_label_3
_geom_angle
_geom_angle_site_symmetry_1
_geom_angle_site_symmetry_3
_geom_angle_publ_flag
N5 Cu1 N4 88.8(2) . . ?
N5 Cu1 N3 86.1(2) . . ?
N4 Cu1 N3 86.6(2) . . ?
N5 Cu1 Se1 125.80(17) . . ?
N4 Cu1 Se1 132.94(17) . . ?
N3 Cu1 Se1 122.35(17) . . ?
N4A Cu1A N3A 87.4(2) . . ?
N4A Cu1A N5A 86.2(3) . . ?
N3A Cu1A N5A 87.0(3) . . ?
N4A Cu1A Se1A 145.41(18) . . ?
N3A Cu1A Se1A 114.74(17) . . ?
N5A Cu1A Se1A 119.49(18) . . ?
C1 Se1 Cu1 100.4(2) . . ?
C1A Se1A Cu1A 110.3(2) . . ?
C1 N1 C3 109.8(8) . . ?
C1 N1 C2 125.5(7) . . ?
C3 N1 C2 124.7(8) . . ?
C1A N1A C3A 109.9(7) . . ?
C1A N1A C2A 125.4(6) . . ?
C3A N1A C2A 124.6(7) . . ?
C1 N2 C4 108.5(8) . . ?
C1 N2 C5 125.7(8) . . ?
C4 N2 C5 125.7(8) . . ?
C1A N2A C4A 110.2(7) . . ?
C1A N2A C5A 124.8(7) . . ?
C4A N2A C5A 125.0(7) . . ?
C12 N3 N7 105.1(6) . . ?
C12 N3 Cu1 142.3(6) . . ?
N7 N3 Cu1 112.3(4) . . ?
C12A N3A N7A 105.8(6) . . ?
C12A N3A Cu1A 139.9(5) . . ?
N7A N3A Cu1A 113.7(4) . . ?
N3 N7 C14 110.6(6) . . ?
N3 N7 C15 121.2(6) . . ?
C14 N7 C15 127.8(6) . . ?
N3A N7A C14A 110.7(6) . . ?
N3A N7A C15A 122.4(6) . . ?
C14A N7A C15A 126.8(6) . . ?
C9 N5 N6 103.5(6) . . ?
C9 N5 Cu1 140.8(5) . . ?
N6 N5 Cu1 115.7(4) . . ?
C6A N5A N6A 104.1(7) . . ?
C6A N5A Cu1A 142.0(6) . . ?
N6A N5A Cu1A 113.9(5) . . ?
C11 N6 N5 112.5(6) . . ?
C11 N6 C15 127.2(6) . . ?
N5 N6 C15 120.2(6) . . ?
C8A N6A N5A 112.1(6) . . ?
C8A N6A C15A 127.7(7) . . ?
N5A N6A C15A 120.0(6) . . ?
C6 N4 N8 103.6(6) . . ?
C6 N4 Cu1 141.6(5) . . ?
N8 N4 Cu1 114.2(4) . . ?
C9A N4A N8A 103.3(6) . . ?
C9A N4A Cu1A 141.5(6) . . ?
N8A N4A Cu1A 114.9(4) . . ?
N4 N8 C8 111.8(6) . . ?
N4 N8 C15 121.1(6) . . ?
C8 N8 C15 126.5(6) . . ?
C11A N8A N4A 112.9(6) . . ?
C11A N8A C15A 126.3(6) . . ?
N4A N8A C15A 120.5(6) . . ?
N1 C1 N2 107.2(7) . . ?
N1 C1 Se1 127.1(6) . . ?
N2 C1 Se1 125.6(6) . . ?
N2A C1A N1A 105.6(6) . . ?
N2A C1A Se1A 129.4(6) . . ?
N1A C1A Se1A 124.8(6) . . ?
N1 C2 H2A 109.5 . . ?
N1 C2 H2B 109.5 . . ?
H2A C2 H2B 109.5 . . ?
N1 C2 H2C 109.5 . . ?
H2A C2 H2C 109.5 . . ?
H2B C2 H2C 109.5 . . ?
N1A C2A H2AA 109.5 . . ?
N1A C2A H2AB 109.5 . . ?
H2AA C2A H2AB 109.5 . . ?
N1A C2A H2AC 109.5 . . ?
H2AA C2A H2AC 109.5 . . ?
H2AB C2A H2AC 109.5 . . ?
C4 C3 N1 106.2(8) . . ?
C4 C3 H3A 126.9 . . ?
N1 C3 H3A 126.9 . . ?
C4A C3A N1A 106.5(7) . . ?
C4A C3A H3AA 126.7 . . ?
N1A C3A H3AA 126.7 . . ?
C3 C4 N2 108.3(8) . . ?
C3 C4 H4A 125.9 . . ?
N2 C4 H4A 125.9 . . ?
C3A C4A N2A 107.7(7) . . ?
C3A C4A H4AA 126.1 . . ?
N2A C4A H4AA 126.1 . . ?
N2 C5 H5A 109.5 . . ?
N2 C5 H5B 109.5 . . ?
H5A C5 H5B 109.5 . . ?
N2 C5 H5C 109.5 . . ?
H5A C5 H5C 109.5 . . ?
H5B C5 H5C 109.5 . . ?
N2A C5A H5AA 109.5 . . ?
N2A C5A H5AB 109.5 . . ?
H5AA C5A H5AB 109.5 . . ?
N2A C5A H5AC 109.5 . . ?
H5AA C5A H5AC 109.5 . . ?
H5AB C5A H5AC 109.5 . . ?
N4 C6 C7 112.8(7) . . ?
N4 C6 H6A 123.6 . . ?
C7 C6 H6A 123.6 . . ?
N5A C6A C7A 110.8(8) . . ?
N5A C6A H6AA 124.6 . . ?
C7A C6A H6AA 124.6 . . ?
C8 C7 C6 104.4(7) . . ?
C8 C7 H7A 127.8 . . ?
C6 C7 H7A 127.8 . . ?
C8A C7A C6A 106.8(7) . . ?
C8A C7A H7AA 126.6 . . ?
C6A C7A H7AA 126.6 . . ?
C7 C8 N8 107.4(7) . . ?
C7 C8 H8A 126.3 . . ?
N8 C8 H8A 126.3 . . ?
N6A C8A C7A 106.1(7) . . ?
N6A C8A H8AA 127.0 . . ?
C7A C8A H8AA 127.0 . . ?
N5 C9 C10 112.3(7) . . ?
N5 C9 H9A 123.9 . . ?
C10 C9 H9A 123.9 . . ?
N4A C9A C10A 110.6(7) . . ?
N4A C9A H9AA 124.7 . . ?
C10A C9A H9AA 124.7 . . ?
C11 C10 C9 104.6(6) . . ?
C11 C10 H10A 127.7 . . ?
C9 C10 H10A 127.7 . . ?
C11A C10A C9A 107.5(7) . . ?
C11A C10A H10B 126.2 . . ?
C9A C10A H10B 126.2 . . ?
N6 C11 C10 107.0(7) . . ?
N6 C11 H11A 126.5 . . ?
C10 C11 H11A 126.5 . . ?
C10A C11A N8A 105.5(7) . . ?
C10A C11A H11B 127.2 . . ?
N8A C11A H11B 127.2 . . ?
N3 C12 C13 111.6(7) . . ?
N3 C12 H12A 124.2 . . ?
C13 C12 H12A 124.2 . . ?
N3A C12A C13A 110.7(7) . . ?
N3A C12A H12B 124.7 . . ?
C13A C12A H12B 124.7 . . ?
C14 C13 C12 106.1(7) . . ?
C14 C13 H13A 127.0 . . ?
C12 C13 H13A 127.0 . . ?
C14A C13A C12A 106.1(7) . . ?
C14A C13A H13B 127.0 . . ?
C12A C13A H13B 127.0 . . ?
C13 C14 N7 106.5(7) . . ?
C13 C14 H14A 126.7 . . ?
N7 C14 H14A 126.7 . . ?
C13A C14A N7A 106.8(7) . . ?
C13A C14A H14B 126.6 . . ?
N7A C14A H14B 126.6 . . ?
N8 C15 N7 111.1(6) . . ?
N8 C15 N6 111.5(6) . . ?
N7 C15 N6 111.0(6) . . ?
N8 C15 H15A 107.7 . . ?
N7 C15 H15A 107.7 . . ?
N6 C15 H15A 107.7 . . ?
N6A C15A N7A 111.8(6) . . ?
N6A C15A N8A 111.0(6) . . ?
N7A C15A N8A 110.8(6) . . ?
N6A C15A H15B 107.7 . . ?
N7A C15A H15B 107.7 . . ?
N8A C15A H15B 107.7 . . ?
F2 B1 F4 112.6(9) . . ?
F2 B1 F1 113.0(9) . . ?
F4 B1 F1 111.6(8) . . ?
F2 B1 F3 105.6(9) . . ?
F4 B1 F3 108.1(9) . . ?
F1 B1 F3 105.4(10) . . ?
F1A B1A F4A 110.9(8) . . ?
F1A B1A F3A 107.3(7) . . ?
F4A B1A F3A 110.2(8) . . ?
F1A B1A F2A 110.9(7) . . ?
F4A B1A F2A 108.7(7) . . ?
F3A B1A F2A 108.7(7) . . ?

loop_
_geom_bond_atom_site_label_1
_geom_bond_atom_site_label_2
_geom_bond_distance
_geom_bond_site_symmetry_2
_geom_bond_publ_flag
Cu1 N5 2.053(6) . ?
Cu1 N4 2.111(6) . ?
Cu1 N3 2.188(6) . ?
Cu1 Se1 2.2941(13) . ?
Cu1A N4A 2.094(7) . ?
Cu1A N3A 2.111(6) . ?
Cu1A N5A 2.184(7) . ?
Cu1A Se1A 2.3120(13) . ?
Se1 C1 1.880(7) . ?
Se1A C1A 1.857(7) . ?
N1 C1 1.327(10) . ?
N1 C3 1.390(11) . ?
N1 C2 1.471(12) . ?
N1A C1A 1.352(9) . ?
N1A C3A 1.384(10) . ?
N1A C2A 1.473(10) . ?
N2 C1 1.344(10) . ?
N2 C4 1.381(12) . ?
N2 C5 1.453(12) . ?
N2A C1A 1.339(10) . ?
N2A C4A 1.371(11) . ?
N2A C5A 1.473(11) . ?
N3 C12 1.315(10) . ?
N3 N7 1.362(8) . ?
N3A C12A 1.325(10) . ?
N3A N7A 1.355(8) . ?
N7 C14 1.374(9) . ?
N7 C15 1.441(9) . ?
N7A C14A 1.370(9) . ?
N7A C15A 1.449(9) . ?
N5 C9 1.345(9) . ?
N5 N6 1.366(8) . ?
N5A C6A 1.336(10) . ?
N5A N6A 1.367(9) . ?
N6 C11 1.351(9) . ?
N6 C15 1.450(9) . ?
N6A C8A 1.347(10) . ?
N6A C15A 1.435(9) . ?
N4 C6 1.327(10) . ?
N4 N8 1.358(8) . ?
N4A C9A 1.346(10) . ?
N4A N8A 1.374(9) . ?
N8 C8 1.364(10) . ?
N8 C15 1.440(9) . ?
N8A C11A 1.355(9) . ?
N8A C15A 1.455(9) . ?
C2 H2A 0.9600 . ?
C2 H2B 0.9600 . ?
C2 H2C 0.9600 . ?
C2A H2AA 0.9600 . ?
C2A H2AB 0.9600 . ?
C2A H2AC 0.9600 . ?
C3 C4 1.328(15) . ?
C3 H3A 0.9300 . ?
C3A C4A 1.332(13) . ?
C3A H3AA 0.9300 . ?
C4 H4A 0.9300 . ?
C4A H4AA 0.9300 . ?
C5 H5A 0.9600 . ?
C5 H5B 0.9600 . ?
C5 H5C 0.9600 . ?
C5A H5AA 0.9600 . ?
C5A H5AB 0.9600 . ?
C5A H5AC 0.9600 . ?
C6 C7 1.401(11) . ?
C6 H6A 0.9300 . ?
C6A C7A 1.383(13) . ?
C6A H6AA 0.9300 . ?
C7 C8 1.355(11) . ?
C7 H7A 0.9300 . ?
C7A C8A 1.359(12) . ?
C7A H7AA 0.9300 . ?
C8 H8A 0.9300 . ?
C8A H8AA 0.9300 . ?
C9 C10 1.399(11) . ?
C9 H9A 0.9300 . ?
C9A C10A 1.392(13) . ?
C9A H9AA 0.9300 . ?
C10 C11 1.380(11) . ?
C10 H10A 0.9300 . ?
C10A C11A 1.349(12) . ?
C10A H10B 0.9300 . ?
C11 H11A 0.9300 . ?
C11A H11B 0.9300 . ?
C12 C13 1.391(11) . ?
C12 H12A 0.9300 . ?
C12A C13A 1.396(11) . ?
C12A H12B 0.9300 . ?
C13 C14 1.349(11) . ?
C13 H13A 0.9300 . ?
C13A C14A 1.354(11) . ?
C13A H13B 0.9300 . ?
C14 H14A 0.9300 . ?
C14A H14B 0.9300 . ?
C15 H15A 0.9800 . ?
C15A H15B 0.9800 . ?
B1 F2 1.335(12) . ?
B1 F4 1.346(11) . ?
B1 F1 1.349(12) . ?
B1 F3 1.382(14) . ?
B1A F1A 1.349(10) . ?
B1A F4A 1.364(11) . ?
B1A F3A 1.382(10) . ?
B1A F2A 1.387(10) . ?
